data_2003851
loop_
_publ_author_name
'Lamiot, J.'
'Baert, F.'
'Taverne, T.'
'Houssin, R.'
'Lesieur, I.'

_publ_section_title
;
 4-(2-Carboxybenzoyl)-2(3<i>H</i>)-benzothiazolone
;
_journal_issue 9
_journal_name_full 'Acta Crystallographica Section C'
_journal_page_first 1912
_journal_page_last 1915
_journal_paper_doi 10.1107/S0108270195003179
_journal_volume 51
_journal_year 1995
_chemical_formula_sum 'C15 H9 N O4 S'
_chemical_formula_weight 299.2
_space_group_IT_number 2
_symmetry_cell_setting triclinic
_symmetry_space_group_name_Hall '-P 1'
_symmetry_space_group_name_H-M 'P -1'
_atom_type_scat_source 'IntTabIV and Stewart, Davidson & Simpson (1965)'
_cell_angle_alpha 98.83(3)
_cell_angle_beta 94.21(3)
_cell_angle_gamma 108.65(3)
_cell_formula_units_Z 2
_cell_length_a 6.015(2)
_cell_length_b 8.052(3)
_cell_length_c 14.387(5)
_cell_measurement_reflns_used 25
_cell_measurement_temperature 293
_cell_measurement_theta_max 27
_cell_measurement_theta_min 20
_cell_volume 646.8(4)
_computing_cell_refinement
;
CAD4 programs, Enraf-Nonius.
;
_computing_data_collection
;
CAD4 programs, Enraf-Nonius.
;
_computing_data_reduction
;
MolEN Fair, (1990).
;
_computing_molecular_graphics
;
ORTEP Johnson (1976)
PLUTO Motherwell & Clegg (1978).
;
_computing_structure_refinement
;
SHELX76 Sheldrick, (1976).
;
_computing_structure_solution
;
SIR88 Burla, Camalli, Cascarano, Giacovazzo, Polidori, Spagna & Viterbo
(1989).
;
_diffrn_measurement_device 'Enraf-Nonius CAD-4'
_diffrn_measurement_method \w/2\q
_diffrn_radiation_type MoK\a
_diffrn_radiation_wavelength 0.71073
_diffrn_reflns_av_R_equivalents 0.031
_diffrn_reflns_limit_h_max 8
_diffrn_reflns_limit_h_min -8
_diffrn_reflns_limit_k_max 11
_diffrn_reflns_limit_k_min -11
_diffrn_reflns_limit_l_max 20
_diffrn_reflns_limit_l_min 0
_diffrn_reflns_number 3887
_diffrn_reflns_theta_max 30
_diffrn_standards_decay_% 0
_diffrn_standards_interval_time 120
_diffrn_standards_number 5
_exptl_absorpt_coefficient_mu 0.215
_exptl_absorpt_correction_type none
_exptl_crystal_colour colourless
_exptl_crystal_density_diffrn 1.537
_exptl_crystal_description plate
_exptl_crystal_size_max 0.42
_exptl_crystal_size_mid 0.25
_exptl_crystal_size_min 0.08
_refine_diff_density_max 0.32
_refine_diff_density_min -0.35
_refine_ls_goodness_of_fit_obs 1.62
_refine_ls_number_parameters 193
_refine_ls_number_reflns 2522
_refine_ls_R_factor_obs 0.0496
_refine_ls_shift/esd_max 0.03
_refine_ls_structure_factor_coef F
_refine_ls_weighting_details 'w = 1/[\s^2^(F~o~) + 0.001F~o~^2^]'
_refine_ls_weighting_scheme calc
_refine_ls_wR_factor_obs 0.0557
_reflns_number_observed 2522
_reflns_number_total 3764
_reflns_observed_criterion I>3\s(I)
_cod_data_source_file ab1240.cif
_cod_data_source_block ab1240a
_cod_depositor_comments
;
 Adding the _atom_site_type_symbol data item.

 Antanas Vaitkus,
 2017-01-19

The following automatic conversions were performed:

'_refine_ls_weighting_scheme' value 'w = 1/[\s^2^(F~o~) +
0.001F~o~^2^]' was changed to 'calc'. New tag
'_refine_ls_weighting_details' was created. The value of the new tag
was set to 'w = 1/[\s^2^(F~o~) + 0.001F~o~^2^]'.

Automatic conversion script
Id: cif_fix_values 3143 2015-03-26 13:38:13Z robertas 
;
_cod_original_cell_volume 646.6(4)
_cod_database_code 2003851

loop_
_symmetry_equiv_pos_as_xyz
x,y,z
-x,-y,-z

loop_
_atom_site_label
_atom_site_type_symbol
_atom_site_fract_x
_atom_site_fract_y
_atom_site_fract_z
_atom_site_U_iso_or_equiv
N N .2704(3) .0870(2) .5807(1) .049(1)
S S .2229(2) .3604(1) .5211(1) .074(1)
C2 C .3516(4) .1896(3) .5148(1) .051(2)
O18 O .4895(3) .1719(2) .4602(1) .083(2)
C9 C .1142(3) .1359(3) .6348(1) .040(2)
C8 C .0641(4) .2830(3) .6107(1) .047(2)
C7 C -.0887(4) .3523(3) .6565(2) .064(3)
C6 C -.1947(5) .2732(4) .7281(2) .075(3)
C5 C -.1487(4) .1279(3) .7529(2) .068(2)
C4 C .0046(4) .0545(3) .7069(1) .050(2)
C10 C .0458(4) -.1047(3) .7319(1) .051(2)
O19 O .1956(3) -.1599(3) .7000(1) .098(2)
C11 C -.1192(4) -.2093(3) .7922(1) .052(2)
C12 C -.0431(4) -.2385(3) .8805(1) .054(2)
C13 C -.2008(4) -.3567(4) .9259(2) .070(3)
C14 C -.4327(4) -.4424(4) .8854(2) .072(3)
C15 C -.5105(4) -.4078(4) .8000(2) .059(3)
C16 C -.3556(4) -.2948(3) .7534(2) .058(2)
C17 C .1977(4) -.1346(3) .9306(1) .059(2)
O20 O .3171(3) .0054(3) .9066(1) .068(2)
O21 O .2677(3) -.1960(3) 1.0002(1) .076(2)
H5 H -.2332 .0690 .8093 .070
H6 H -.3148 .3259 .7650 .070
H7 H -.1250 .4662 .6368 .070
H13 H -.1412 -.3815 .9934 .070
H14 H -.5531 -.5361 .9204 .070
H15 H -.6940 -.4701 .7698 .070
H16 H -.4176 -.2718 .6857 .070
HN H .3237 -.0169 .5892 .070
H21 H .4520 -.1140 1.0353 .070

loop_
_geom_angle_atom_site_label_1
_geom_angle_atom_site_label_2
_geom_angle_atom_site_label_3
_geom_angle
_geom_angle_publ_flag
C2 S C8 91.50(10) yes
S C2 O18 123.7(2) yes
O18 C2 N 127.2(2) yes
S C2 N 109.1(2) yes
C2 N C9 115.8(2) yes
N C9 C8 112.9(2) yes
C9 C8 S 110.8(2) yes
N C9 C4 127.4(2) yes
C4 C9 C8 119.6(2) yes
C9 C8 C7 121.8(2) yes
S C8 C7 127.4(2) yes
C8 C7 C6 118.6(2) yes
C7 C6 C5 120.6(3) yes
C6 C5 C4 121.8(2) yes
C5 C4 C9 117.6(2) yes
C9 C4 C10 121.7(2) yes
C5 C4 C10 121.2(2) yes
C4 C10 O19 122.2(2) yes
C4 C10 C11 117.8(2) yes
O19 C10 C11 119.7(2) yes
C10 C11 C12 123.3(2) yes
C10 C11 C16 117.6(2) yes
C16 C11 C12 118.8(2) yes
C11 C12 C13 119.7(2) yes
C11 C12 C17 121.1(2) yes
C13 C12 C17 119.0(2) yes
C12 C13 C14 120.5(2) yes
C13 C14 C15 119.7(3) yes
C14 C15 C16 120.3(3) yes
C11 C16 C15 120.9(2) yes
C12 C17 O20 120.5(2) yes
C12 C17 O21 115.9(2) yes
O20 C17 O21 123.5(2) yes
C17 O21 H21 113.5(2) no
C2 N HN 121.7 no
C8 C7 H7 120.7 no
C7 C6 H6 119.7 no
C6 C5 H5 119.1 no
C12 C13 H13 119.7 no
C13 C14 H14 120.1 no
C14 C15 H15 119.8 no
C11 C16 H16 119.6 no
C9 N HN 122.5 no
C6 C7 H7 120.7 no
C5 C6 H6 119.7 no
C4 C5 H5 119.1 no
C14 C13 H13 119.7 no
C15 C14 H14 120.1 no
C16 C15 H15 119.9 no
C15 C16 H16 119.6 no

loop_
_geom_bond_atom_site_label_1
_geom_bond_atom_site_label_2
_geom_bond_distance
_geom_bond_publ_flag
S C2 1.776(3) yes
S C8 1.734(2) yes
C2 O18 1.209(3) yes
C2 N 1.367(2) yes
C9 N 1.376(3) yes
C9 C8 1.397(3) yes
C9 C4 1.405(3) yes
C8 C7 1.377(3) yes
C7 C6 1.383(4) yes
C6 C5 1.376(4) yes
C5 C4 1.398(3) yes
C4 C10 1.471(3) yes
C10 O19 1.215(3) yes
C10 C11 1.504(3) yes
C11 C12 1.399(2) yes
C12 C13 1.391(4) yes
C12 C17 1.484(3) yes
C13 C14 1.379(4) yes
C14 C15 1.383(4) yes
C15 C16 1.372(4) yes
C16 C11 1.395(3) yes
C17 O20 1.243(3) yes
C17 O21 1.283(3) yes
O21 H21 1.12(3) no
N HN 1.008 no
C6 H6 1.080 no
C13 H13 1.080 no
C15 H15 1.080 no
C5 H5 1.080 no
C7 H7 1.080 no
C14 H14 1.080 no
C16 H16 1.080 no
